data_1004034
loop_
_publ_author_name
'Wignacourt, J P'
'Mairesse, G'
'Barbier, P'

_publ_section_title
;
Potassium pentachloroindate monohydrate, K~2~ (In Cl~5~, H~2~ O)
;
_journal_coden_ASTM CSCMCS
_journal_name_full 'Crystal Structure Communications'
_journal_page_first 293
_journal_page_last 296
_journal_volume 5
_journal_year 1976
_chemical_formula_structural 'K2 (In Cl5 (H2 O))'
_chemical_formula_sum 'Cl5 H2 In K2 O'
_chemical_name_systematic 'Potassium pentachloroaquaindate'
_space_group_IT_number 62
_symmetry_cell_setting orthorhombic
_symmetry_Int_Tables_number 62
_symmetry_space_group_name_Hall '-P 2ac 2n'
_symmetry_space_group_name_H-M 'P n m a'
_cell_angle_alpha 90
_cell_angle_beta 90
_cell_angle_gamma 90
_cell_formula_units_Z 4
_cell_length_a 13.905
_cell_length_b 9.952
_cell_length_c 7.185
_cell_volume 994.3
_refine_ls_R_factor_all 0.071
_cod_original_formula_sum 'H2 Cl5 In K2 O'
_cod_database_code 1004034
_cod_depositor_comments
;
 Removing dummy H atoms since the hydrogen atoms they represent are already
 marked using the _atom_site_attached_hydrogens data item.

 Antanas Vaitkus,
 2017-09-11
;

loop_
_symmetry_equiv_pos_as_xyz
x,y,z
1/2+x,1/2-y,1/2-z
-x,1/2+y,-z
1/2-x,-y,1/2+z
-x,-y,-z
1/2-x,1/2+y,1/2+z
x,1/2-y,z
1/2+x,y,1/2-z

loop_
_atom_site_label
_atom_site_type_symbol
_atom_site_symmetry_multiplicity
_atom_site_Wyckoff_symbol
_atom_site_fract_x
_atom_site_fract_y
_atom_site_fract_z
_atom_site_occupancy
_atom_site_attached_hydrogens
_atom_site_calc_flag
In1 In3+ 4 c 0.11301(4) 0.25 0.81282(10) 1. 0 d
Cl1 Cl1- 4 c 0.21698(26) 0.25 1.09029(43) 1. 0 d
Cl2 Cl1- 4 c 0.25518(20) 0.25 0.60589(40) 1. 0 d
Cl3 Cl1- 4 c 0.00191(23) 0.25 0.54183(48) 1. 0 d
Cl4 Cl1- 8 d 0.10483(20) 0.00049 0.81624(40) 1. 0 d
O1 O2- 4 c -0.01314(60) 0.25 1.00309(129) 1. 2 d
K1 K1+ 8 d 0.35250(17) 0.00032(24) 0.85743(34) 1. 0 d

loop_
_atom_type_symbol
_atom_type_oxidation_number
In3+ 3.000
Cl1- -1.000
O2- -2.000
K1+ 1.000
